data_7242432
loop_
_publ_author_name
'Sasnovskaya, Valentina D.'
'Zorina, Leokadiya V.'
'Simonov, Sergey V.'
'Talantsev, Artem D.'
'Mikhailov, Artem A.'
'Kostin, Gennadiy A.'
'Yagubskii, Eduard B.'

_publ_section_title
;
 Cyano-bridged polynuclear coordination compounds derived from
 paramagnetic [Mn(H2daptsc)]2+ and photochromic [Fe(CN)5NO]2&#x2212;
 building blocks
;
_journal_issue 14
_journal_name_full CrystEngComm
_journal_page_first 2733
_journal_page_last 2745
_journal_paper_doi 10.1039/D0CE01863E
_journal_volume 23
_journal_year 2021
_chemical_formula_moiety '2(C16 H15 Fe Mn N13 O S2), C H4 O, H2 O'
_chemical_formula_sum 'C33 H36 Fe2 Mn2 N26 O4 S4'
_chemical_formula_weight 1210.70
_space_group_crystal_system monoclinic
_space_group_IT_number 14
_space_group_name_Hall '-P 2ybc'
_space_group_name_H-M_alt 'P 1 21/c 1'
_atom_sites_solution_hydrogens mixed
_audit_creation_method SHELXL-2016/6
_audit_update_record
;
2020-11-16 deposited with the CCDC.	2021-03-18 downloaded from the CCDC.
;
_cell_angle_alpha 90
_cell_angle_beta 106.4747(12)
_cell_angle_gamma 90
_cell_formula_units_Z 4
_cell_length_a 10.20025(11)
_cell_length_b 29.0606(3)
_cell_length_c 17.5583(2)
_cell_measurement_reflns_used 16176
_cell_measurement_temperature 150(1)
_cell_measurement_theta_max 30.3890
_cell_measurement_theta_min 1.8540
_cell_volume 4991.05(10)
_computing_cell_refinement 'CrysAlisPro 1.171.38.46 (Rigaku OD, 2015)'
_computing_data_collection 'CrysAlisPro 1.171.38.46 (Rigaku OD, 2015)'
_computing_data_reduction 'CrysAlisPro 1.171.38.46 (Rigaku OD, 2015)'
_computing_molecular_graphics 'DIAMOND 3.1 (Crystal Impact GbR 2005)'
_computing_publication_material 'WinGX publication routines (Farrugia, 1999)'
_computing_structure_refinement 'SHELXL-2016/6 (Sheldrick, 2016)'
_computing_structure_solution 'SHELXS-97 (Sheldrick, 2008)'
_diffrn_ambient_environment N~2~
_diffrn_ambient_temperature 150(1)
_diffrn_detector 'CCD plate'
_diffrn_detector_area_resol_mean 10.4566
_diffrn_detector_type AtlasS2
_diffrn_measured_fraction_theta_full 0.985
_diffrn_measured_fraction_theta_max 0.892
_diffrn_measurement_device 'four-circle diffractometer'
_diffrn_measurement_device_type 'Xcalibur, AtlasS2, Gemini'
_diffrn_radiation_monochromator graphite
_diffrn_radiation_probe x-ray
_diffrn_radiation_type 'Mo K\a'
_diffrn_radiation_wavelength 0.71073
_diffrn_reflns_av_R_equivalents 0.0147
_diffrn_reflns_av_unetI/netI 0.0196
_diffrn_reflns_Laue_measured_fraction_full 0.985
_diffrn_reflns_Laue_measured_fraction_max 0.892
_diffrn_reflns_limit_h_max 14
_diffrn_reflns_limit_h_min -14
_diffrn_reflns_limit_k_max 39
_diffrn_reflns_limit_k_min -34
_diffrn_reflns_limit_l_max 24
_diffrn_reflns_limit_l_min -24
_diffrn_reflns_number 30654
_diffrn_reflns_point_group_measured_fraction_full 0.985
_diffrn_reflns_point_group_measured_fraction_max 0.892
_diffrn_reflns_theta_full 29.000
_diffrn_reflns_theta_max 30.557
_diffrn_reflns_theta_min 1.851
_diffrn_source 'fine-focus sealed X-ray tube'
_diffrn_source_type 'Enhance (Mo) X-ray Source'
_exptl_absorpt_coefficient_mu 1.297
_exptl_absorpt_correction_T_max 1.00000
_exptl_absorpt_correction_T_min 0.90843
_exptl_absorpt_correction_type multi-scan
_exptl_absorpt_process_details
;
CrysAlisPro 1.171.38.46 (Rigaku Oxford Diffraction, 2015)
Empirical absorption correction using spherical harmonics,
 implemented in SCALE3 ABSPACK scaling algorithm.
;
_exptl_crystal_colour yellow
_exptl_crystal_density_diffrn 1.611
_exptl_crystal_description prism
_exptl_crystal_F_000 2456
_exptl_crystal_size_max 0.290
_exptl_crystal_size_mid 0.210
_exptl_crystal_size_min 0.130
_refine_diff_density_max 0.786
_refine_diff_density_min -0.606
_refine_diff_density_rms 0.061
_refine_ls_extinction_method none
_refine_ls_goodness_of_fit_ref 1.002
_refine_ls_hydrogen_treatment mixed
_refine_ls_matrix_type full
_refine_ls_number_parameters 692
_refine_ls_number_reflns 13659
_refine_ls_number_restraints 9
_refine_ls_restrained_S_all 1.002
_refine_ls_R_factor_all 0.0335
_refine_ls_R_factor_gt 0.0273
_refine_ls_shift/su_max 0.003
_refine_ls_shift/su_mean 0.000
_refine_ls_structure_factor_coef Fsqd
_refine_ls_weighting_details 'w=1/[\s^2^(Fo^2^)+(0.0317P)^2^+3.3851P] where P=(Fo^2^+2Fc^2^)/3'
_refine_ls_weighting_scheme calc
_refine_ls_wR_factor_gt 0.0674
_refine_ls_wR_factor_ref 0.0703
_reflns_Friedel_coverage 0.000
_reflns_number_gt 12005
_reflns_number_total 13659
_reflns_threshold_expression 'I > 2\s(I)'
_cod_data_source_file d0ce01863e2.cif
_cod_data_source_block 3_150K
_cod_depositor_comments 'Adding full bibliography for 7242428--7242433.cif.'
_cod_original_cell_volume 4991.04(10)
_cod_original_sg_symbol_H-M 'P 21/c'
_cod_database_code 7242432
_shelx_shelxl_version_number 2016/6
_shelx_space_group_comment
;
The symmetry employed for this shelxl refinement is uniquely defined
by the following loop, which should always be used as a source of
symmetry information in preference to the above space-group names.
They are only intended as comments.
;
_shelx_estimated_absorpt_t_min 0.705
_shelx_estimated_absorpt_t_max 0.849
_oxdiff_exptl_absorpt_empirical_full_min 0.873
_oxdiff_exptl_absorpt_empirical_full_max 1.096
_oxdiff_exptl_absorpt_empirical_details
;
Empirical correction (ABSPACK) includes:
- Absorption correction using spherical harmonics
- Frame scaling
;

loop_
_space_group_symop_operation_xyz
'x, y, z'
'-x, y+1/2, -z+1/2'
'-x, -y, -z'
'x, -y-1/2, z-1/2'

loop_
_atom_site_label
_atom_site_type_symbol
_atom_site_fract_x
_atom_site_fract_y
_atom_site_fract_z
_atom_site_U_iso_or_equiv
_atom_site_adp_type
_atom_site_occupancy
_atom_site_site_symmetry_order
_atom_site_calc_flag
_atom_site_refinement_flags_posn
_atom_site_refinement_flags_adp
_atom_site_refinement_flags_occupancy
_atom_site_disorder_assembly
_atom_site_disorder_group
Mn1 Mn 0.14785(2) 0.25958(2) 0.44965(2) 0.01435(5) Uani 1 1 d . . . . .
S1 S 0.26612(4) 0.33660(2) 0.51242(2) 0.01920(7) Uani 1 1 d . . . . .
S2 S 0.12227(5) 0.31012(2) 0.32144(3) 0.02990(10) Uani 1 1 d . . . . .
C1 C 0.36864(14) 0.31779(5) 0.60049(9) 0.0175(3) Uani 1 1 d . . . . .
C2 C -0.01184(16) 0.28365(5) 0.25814(9) 0.0222(3) Uani 1 1 d . . . . .
C3 C 0.3713(2) 0.18391(7) 0.68497(12) 0.0439(5) Uani 1 1 d . . . . .
H3A H 0.459718 0.199268 0.693124 0.066 Uiso 1 1 calc R U . . .
H3B H 0.382659 0.150692 0.679656 0.066 Uiso 1 1 calc R U . . .
H3C H 0.336269 0.189904 0.730557 0.066 Uiso 1 1 calc R U . . .
C4 C 0.27207(16) 0.20207(5) 0.61091(9) 0.0219(3) Uani 1 1 d . . . . .
C5 C 0.17226(15) 0.17038(5) 0.55790(9) 0.0192(3) Uani 1 1 d . . . . .
C6 C 0.14838(17) 0.12599(6) 0.58133(10) 0.0264(3) Uani 1 1 d . . . . .
H6 H 0.191604 0.115496 0.633680 0.032 Uiso 1 1 calc R U . . .
C7 C 0.06043(18) 0.09757(6) 0.52673(11) 0.0288(4) Uani 1 1 d . . . . .
H7 H 0.043167 0.067151 0.541220 0.035 Uiso 1 1 calc R U . . .
C8 C -0.00214(17) 0.11368(5) 0.45103(10) 0.0252(3) Uani 1 1 d . . . . .
H8 H -0.061604 0.094431 0.412682 0.030 Uiso 1 1 calc R U . . .
C9 C 0.02375(14) 0.15876(5) 0.43205(9) 0.0182(3) Uani 1 1 d . . . . .
C10 C -0.04232(14) 0.17918(5) 0.35272(9) 0.0185(3) Uani 1 1 d . . . . .
C11 C -0.14640(16) 0.15157(6) 0.29328(10) 0.0264(3) Uani 1 1 d . . . . .
H11A H -0.109189 0.120993 0.288260 0.040 Uiso 1 1 calc R U . . .
H11B H -0.169351 0.167169 0.241700 0.040 Uiso 1 1 calc R U . . .
H11C H -0.228926 0.148432 0.310904 0.040 Uiso 1 1 calc R U . . .
N1 N 0.36336(13) 0.27431(4) 0.62781(8) 0.0187(2) Uani 1 1 d D . . . .
H1 H 0.4225(16) 0.2666(6) 0.6684(9) 0.022 Uiso 1 1 d D U . . .
N2 N 0.26988(12) 0.24362(4) 0.58498(7) 0.0170(2) Uani 1 1 d . . . . .
N3 N 0.10949(12) 0.18628(4) 0.48481(7) 0.0166(2) Uani 1 1 d . . . . .
N4 N -0.00172(12) 0.22020(4) 0.34296(7) 0.0175(2) Uani 1 1 d . . . . .
N5 N -0.06109(13) 0.24241(5) 0.27295(8) 0.0206(3) Uani 1 1 d D . . . .
H5 H -0.1278(16) 0.2320(6) 0.2397(10) 0.025 Uiso 1 1 d D U . . .
N6 N 0.45953(14) 0.34488(5) 0.64870(9) 0.0242(3) Uani 1 1 d . . . . .
H6A H 0.509(2) 0.3339(7) 0.6929(13) 0.029 Uiso 1 1 d . U . . .
H6B H 0.471(2) 0.3703(8) 0.6336(12) 0.029 Uiso 1 1 d . U . . .
N7 N -0.07569(17) 0.30231(6) 0.18787(9) 0.0310(3) Uani 1 1 d . . . . .
H7A H -0.143(2) 0.2880(8) 0.1576(13) 0.037 Uiso 1 1 d . U . . .
H7B H -0.053(2) 0.3290(8) 0.1798(13) 0.037 Uiso 1 1 d . U . . .
Fe1 Fe 0.64230(2) 0.26161(2) 0.45387(2) 0.01238(4) Uani 1 1 d . . . . .
C12 C 0.46094(14) 0.24109(5) 0.44871(8) 0.0165(3) Uani 1 1 d . . . . .
N12 N 0.34824(13) 0.23264(5) 0.44104(8) 0.0214(3) Uani 1 1 d . . . . .
C13 C 0.83333(14) 0.27177(5) 0.46222(9) 0.0166(3) Uani 1 1 d . . . . .
N13 N 0.94839(13) 0.27610(4) 0.46960(8) 0.0217(3) Uani 1 1 d . . . . .
C14 C 0.60712(14) 0.24026(5) 0.34538(9) 0.0183(3) Uani 1 1 d . . . . .
N14 N 0.57661(15) 0.22828(5) 0.28054(8) 0.0295(3) Uani 1 1 d . . . . .
C15 C 0.68617(15) 0.27207(6) 0.56652(9) 0.0211(3) Uani 1 1 d . . . . .
N15 N 0.71904(16) 0.27799(6) 0.63396(9) 0.0354(4) Uani 1 1 d . . . . .
C16 C 0.70031(15) 0.19903(5) 0.48563(9) 0.0189(3) Uani 1 1 d . . . . .
N16 N 0.73706(16) 0.16288(5) 0.50735(10) 0.0320(3) Uani 1 1 d . . . . .
N17 N 0.58339(12) 0.31468(4) 0.43173(8) 0.0194(2) Uani 1 1 d . . . . .
O1 O 0.53397(15) 0.35005(4) 0.41941(10) 0.0414(3) Uani 1 1 d . . . . .
Mn2 Mn 0.09237(2) 0.01097(2) 0.23728(2) 0.01391(5) Uani 1 1 d . . . . .
S3 S -0.03330(4) -0.05585(2) 0.13987(2) 0.02391(8) Uani 1 1 d . . . . .
S4 S 0.14891(4) -0.06164(2) 0.33166(2) 0.02384(8) Uani 1 1 d . . . . .
C21 C -0.13039(15) -0.02458(5) 0.06399(9) 0.0210(3) Uani 1 1 d . . . . .
C22 C 0.23658(15) -0.03735(5) 0.41886(9) 0.0199(3) Uani 1 1 d . . . . .
C23 C -0.08189(19) 0.11423(6) 0.02920(10) 0.0309(4) Uani 1 1 d . . . . .
H23A H -0.093448 0.093574 -0.016345 0.046 Uiso 1 1 calc R U . . .
H23B H -0.025708 0.140632 0.023400 0.046 Uiso 1 1 calc R U . . .
H23C H -0.171655 0.125080 0.031514 0.046 Uiso 1 1 calc R U . . .
C24 C -0.01299(15) 0.08892(5) 0.10405(9) 0.0187(3) Uani 1 1 d . . . . .
C25 C 0.07902(14) 0.11376(5) 0.17199(9) 0.0164(3) Uani 1 1 d . . . . .
C26 C 0.10170(16) 0.16110(5) 0.17040(9) 0.0205(3) Uani 1 1 d . . . . .
H26 H 0.057403 0.178873 0.124982 0.025 Uiso 1 1 calc R U . . .
C27 C 0.18979(17) 0.18155(5) 0.23618(10) 0.0225(3) Uani 1 1 d . . . . .
H27 H 0.206580 0.213711 0.236524 0.027 Uiso 1 1 calc R U . . .
C28 C 0.25368(16) 0.15493(5) 0.30176(9) 0.0213(3) Uani 1 1 d . . . . .
H28 H 0.317304 0.168261 0.346657 0.026 Uiso 1 1 calc R U . . .
C29 C 0.22247(14) 0.10815(5) 0.30035(8) 0.0164(3) Uani 1 1 d . . . . .
C30 C 0.27812(14) 0.07834(5) 0.37075(9) 0.0171(3) Uani 1 1 d . . . . .
C31 C 0.37626(16) 0.09853(6) 0.44329(9) 0.0245(3) Uani 1 1 d . . . . .
H31A H 0.446337 0.116233 0.427774 0.037 Uiso 1 1 calc R U . . .
H31B H 0.419878 0.073711 0.479421 0.037 Uiso 1 1 calc R U . . .
H31C H 0.326750 0.118840 0.470123 0.037 Uiso 1 1 calc R U . . .
N21 N -0.11542(13) 0.02147(4) 0.05618(8) 0.0205(3) Uani 1 1 d D . . . .
H21 H -0.1740(17) 0.0351(6) 0.0219(10) 0.025 Uiso 1 1 d D U . . .
N22 N -0.02673(12) 0.04557(4) 0.11563(7) 0.0171(2) Uani 1 1 d . . . . .
N23 N 0.13675(12) 0.08825(4) 0.23667(7) 0.0153(2) Uani 1 1 d . . . . .
N24 N 0.23249(12) 0.03665(4) 0.36257(7) 0.0166(2) Uani 1 1 d . . . . .
N25 N 0.27272(13) 0.00762(4) 0.42655(8) 0.0197(2) Uani 1 1 d D . . . .
H25 H 0.3092(19) 0.0180(6) 0.4709(8) 0.024 Uiso 1 1 d D U . . .
N26 N -0.22812(17) -0.04331(5) 0.00541(10) 0.0339(4) Uani 1 1 d . . . . .
H26A H -0.276(2) -0.0255(8) -0.0271(14) 0.041 Uiso 1 1 d . U . . .
H26B H -0.242(2) -0.0711(9) 0.0070(14) 0.041 Uiso 1 1 d . U . . .
N27 N 0.27378(16) -0.06177(5) 0.48566(9) 0.0260(3) Uani 1 1 d . . . . .
H27A H 0.314(2) -0.0496(7) 0.5276(13) 0.031 Uiso 1 1 d . U . . .
H27B H 0.259(2) -0.0895(8) 0.4818(12) 0.031 Uiso 1 1 d . U . . .
Fe2 Fe 0.59954(2) 0.00872(2) 0.23616(2) 0.01459(5) Uani 1 1 d . . . . .
C32 C 0.40325(14) 0.00636(5) 0.21512(8) 0.0172(3) Uani 1 1 d . . . . .
N32 N 0.28700(13) 0.00500(5) 0.20552(8) 0.0207(3) Uani 1 1 d . . . . .
C33 C 0.79315(15) 0.02172(5) 0.26440(9) 0.0180(3) Uani 1 1 d . . . . .
N33 N 0.90842(13) 0.02753(5) 0.27694(8) 0.0219(3) Uani 1 1 d . . . . .
C34 C 0.61677(16) -0.01497(5) 0.34161(9) 0.0216(3) Uani 1 1 d . . . . .
N34 N 0.62629(18) -0.02696(6) 0.40527(9) 0.0347(3) Uani 1 1 d . . . . .
C35 C 0.57567(15) 0.04406(5) 0.13928(9) 0.0194(3) Uani 1 1 d . . . . .
N35 N 0.56000(16) 0.06519(5) 0.08217(9) 0.0287(3) Uani 1 1 d . . . . .
C36 C 0.58250(15) 0.06704(5) 0.28636(9) 0.0192(3) Uani 1 1 d . . . . .
N36 N 0.57094(15) 0.10106(5) 0.31758(9) 0.0297(3) Uani 1 1 d . . . . .
N37 N 0.62012(12) -0.04197(4) 0.19714(8) 0.0204(3) Uani 1 1 d . . . . .
O2 O 0.64050(13) -0.07661(4) 0.17282(9) 0.0372(3) Uani 1 1 d . . . . .
C1S C 0.7345(2) 0.35996(7) 0.29619(14) 0.0418(5) Uani 1 1 d . . . . .
H1SA H 0.729828 0.357444 0.239821 0.063 Uiso 1 1 calc R U . . .
H1SB H 0.695653 0.332196 0.312922 0.063 Uiso 1 1 calc R U . . .
H1SC H 0.830074 0.363273 0.327719 0.063 Uiso 1 1 calc R U . . .
O1S O 0.65898(16) 0.39905(5) 0.30791(9) 0.0413(3) Uani 1 1 d D . . . .
H1S H 0.683(3) 0.4195(8) 0.2802(15) 0.062 Uiso 1 1 d D U . . .
O1W O 0.64703(13) 0.45067(4) 0.44309(7) 0.0261(2) Uani 1 1 d D . . . .
H1W H 0.650(2) 0.4315(7) 0.4077(12) 0.043(7) Uiso 1 1 d D . . . .
H2W H 0.607(2) 0.4389(8) 0.4744(12) 0.043(7) Uiso 1 1 d D . . . .

loop_
_atom_site_aniso_label
_atom_site_aniso_U_11
_atom_site_aniso_U_22
_atom_site_aniso_U_33
_atom_site_aniso_U_23
_atom_site_aniso_U_13
_atom_site_aniso_U_12
Mn1 0.01130(9) 0.01385(10) 0.01760(10) -0.00079(8) 0.00361(8) -0.00109(7)
S1 0.02067(16) 0.01464(16) 0.01875(17) 0.00000(13) -0.00015(13) -0.00121(12)
S2 0.0355(2) 0.0255(2) 0.02263(19) 0.00366(15) -0.00171(16) -0.01291(17)
C1 0.0165(6) 0.0180(7) 0.0181(7) -0.0020(5) 0.0049(5) 0.0005(5)
C2 0.0249(7) 0.0214(7) 0.0191(7) -0.0019(6) 0.0042(6) -0.0002(6)
C3 0.0521(12) 0.0295(10) 0.0346(10) 0.0109(8) -0.0128(9) -0.0050(9)
C4 0.0244(7) 0.0194(7) 0.0200(7) 0.0026(6) 0.0034(6) -0.0013(6)
C5 0.0191(6) 0.0162(7) 0.0225(7) 0.0011(5) 0.0061(6) 0.0004(5)
C6 0.0292(8) 0.0200(8) 0.0291(8) 0.0055(6) 0.0068(7) -0.0010(6)
C7 0.0313(8) 0.0156(7) 0.0390(10) 0.0047(6) 0.0091(7) -0.0051(6)
C8 0.0243(7) 0.0175(7) 0.0330(9) -0.0021(6) 0.0069(6) -0.0048(6)
C9 0.0143(6) 0.0160(7) 0.0255(7) -0.0017(5) 0.0075(5) -0.0011(5)
C10 0.0152(6) 0.0172(7) 0.0238(7) -0.0042(5) 0.0066(5) -0.0010(5)
C11 0.0235(7) 0.0202(7) 0.0312(9) -0.0051(6) 0.0010(6) -0.0057(6)
N1 0.0190(6) 0.0179(6) 0.0162(6) -0.0004(5) 0.0002(5) -0.0012(5)
N2 0.0166(5) 0.0169(6) 0.0177(6) -0.0013(4) 0.0048(5) -0.0017(4)
N3 0.0143(5) 0.0144(6) 0.0217(6) 0.0001(5) 0.0060(5) 0.0005(4)
N4 0.0159(5) 0.0177(6) 0.0185(6) -0.0020(5) 0.0041(5) 0.0002(4)
N5 0.0200(6) 0.0202(6) 0.0184(6) -0.0019(5) 0.0002(5) -0.0025(5)
N6 0.0264(7) 0.0198(7) 0.0206(7) 0.0008(5) -0.0025(5) -0.0056(5)
N7 0.0378(8) 0.0280(8) 0.0213(7) 0.0028(6) -0.0014(6) -0.0066(6)
Fe1 0.01047(8) 0.01229(9) 0.01358(9) -0.00027(7) 0.00208(7) 0.00009(7)
C12 0.0169(6) 0.0154(6) 0.0176(7) -0.0019(5) 0.0053(5) 0.0002(5)
N12 0.0175(6) 0.0224(6) 0.0254(7) -0.0069(5) 0.0077(5) -0.0022(5)
C13 0.0165(6) 0.0142(6) 0.0188(7) -0.0028(5) 0.0045(5) 0.0000(5)
N13 0.0171(6) 0.0173(6) 0.0312(7) -0.0052(5) 0.0076(5) -0.0002(5)
C14 0.0166(6) 0.0194(7) 0.0182(7) 0.0003(5) 0.0039(5) 0.0004(5)
N14 0.0319(7) 0.0345(8) 0.0200(7) -0.0030(6) 0.0038(6) 0.0025(6)
C15 0.0164(6) 0.0254(8) 0.0207(7) -0.0019(6) 0.0038(5) 0.0046(5)
N15 0.0318(8) 0.0509(10) 0.0201(7) -0.0055(7) 0.0016(6) 0.0147(7)
C16 0.0181(6) 0.0186(7) 0.0194(7) -0.0005(5) 0.0041(5) -0.0001(5)
N16 0.0348(8) 0.0212(7) 0.0373(8) 0.0056(6) 0.0059(7) 0.0043(6)
N17 0.0172(6) 0.0172(6) 0.0248(6) 0.0022(5) 0.0076(5) 0.0003(5)
O1 0.0427(8) 0.0200(6) 0.0681(10) 0.0144(6) 0.0265(7) 0.0124(5)
Mn2 0.01171(9) 0.01215(10) 0.01747(10) 0.00051(7) 0.00352(8) 0.00004(7)
S3 0.02704(19) 0.01392(16) 0.02413(19) 0.00037(14) -0.00352(15) -0.00004(13)
S4 0.0324(2) 0.01552(17) 0.01979(18) 0.00157(13) 0.00122(15) -0.00110(14)
C21 0.0214(7) 0.0163(7) 0.0223(7) -0.0012(5) 0.0014(6) -0.0001(5)
C22 0.0204(7) 0.0172(7) 0.0214(7) 0.0028(5) 0.0047(6) 0.0031(5)
C23 0.0368(9) 0.0204(8) 0.0270(8) 0.0076(6) -0.0049(7) -0.0049(7)
C24 0.0190(6) 0.0160(7) 0.0204(7) 0.0025(5) 0.0040(5) -0.0005(5)
C25 0.0163(6) 0.0146(6) 0.0193(7) 0.0011(5) 0.0066(5) 0.0000(5)
C26 0.0255(7) 0.0145(7) 0.0236(7) 0.0028(5) 0.0105(6) 0.0003(5)
C27 0.0306(8) 0.0127(6) 0.0277(8) -0.0012(6) 0.0143(7) -0.0035(6)
C28 0.0272(7) 0.0169(7) 0.0217(7) -0.0048(5) 0.0098(6) -0.0056(6)
C29 0.0174(6) 0.0155(6) 0.0180(7) -0.0021(5) 0.0076(5) -0.0013(5)
C30 0.0156(6) 0.0185(7) 0.0182(7) -0.0014(5) 0.0067(5) -0.0010(5)
C31 0.0250(7) 0.0269(8) 0.0195(7) -0.0026(6) 0.0029(6) -0.0063(6)
N21 0.0214(6) 0.0149(6) 0.0197(6) 0.0016(5) -0.0031(5) -0.0002(5)
N22 0.0163(5) 0.0151(6) 0.0181(6) -0.0006(4) 0.0020(5) -0.0010(4)
N23 0.0148(5) 0.0134(5) 0.0181(6) -0.0001(4) 0.0053(4) -0.0004(4)
N24 0.0164(5) 0.0161(6) 0.0171(6) 0.0017(4) 0.0043(4) 0.0010(4)
N25 0.0227(6) 0.0180(6) 0.0159(6) 0.0013(5) 0.0015(5) -0.0008(5)
N26 0.0382(8) 0.0172(7) 0.0320(8) -0.0003(6) -0.0131(7) -0.0031(6)
N27 0.0324(7) 0.0187(7) 0.0214(7) 0.0038(5) -0.0013(6) -0.0006(6)
Fe2 0.01257(9) 0.01535(10) 0.01570(10) -0.00077(7) 0.00376(7) -0.00040(7)
C32 0.0181(6) 0.0172(7) 0.0166(6) -0.0016(5) 0.0056(5) -0.0004(5)
N32 0.0185(6) 0.0206(6) 0.0243(6) -0.0045(5) 0.0082(5) -0.0008(5)
C33 0.0179(6) 0.0168(7) 0.0200(7) -0.0020(5) 0.0064(5) 0.0006(5)
N33 0.0167(6) 0.0208(6) 0.0290(7) -0.0010(5) 0.0077(5) -0.0002(5)
C34 0.0218(7) 0.0219(7) 0.0195(7) 0.0009(6) 0.0031(6) -0.0017(6)
N34 0.0460(9) 0.0326(8) 0.0225(7) 0.0037(6) 0.0050(6) -0.0064(7)
C35 0.0179(6) 0.0198(7) 0.0213(7) -0.0016(5) 0.0069(6) 0.0018(5)
N35 0.0356(8) 0.0277(7) 0.0247(7) 0.0030(6) 0.0117(6) 0.0060(6)
C36 0.0167(6) 0.0203(7) 0.0214(7) 0.0000(5) 0.0067(5) -0.0022(5)
N36 0.0314(7) 0.0249(7) 0.0365(8) -0.0075(6) 0.0155(6) -0.0037(6)
N37 0.0143(5) 0.0206(6) 0.0248(6) -0.0028(5) 0.0033(5) -0.0020(5)
O2 0.0302(6) 0.0246(6) 0.0552(9) -0.0165(6) 0.0096(6) 0.0007(5)
C1S 0.0538(12) 0.0220(9) 0.0597(13) 0.0030(8) 0.0325(11) 0.0014(8)
O1S 0.0519(9) 0.0287(7) 0.0530(9) 0.0001(6) 0.0307(7) 0.0022(6)
O1W 0.0300(6) 0.0257(6) 0.0198(6) -0.0008(5) 0.0026(5) -0.0040(5)

loop_
_atom_type_symbol
_atom_type_description
_atom_type_scat_dispersion_real
_atom_type_scat_dispersion_imag
_atom_type_scat_source
C C 0.0033 0.0016 'International Tables Vol C Tables 4.2.6.8 and 6.1.1.4'
H H 0.0000 0.0000 'International Tables Vol C Tables 4.2.6.8 and 6.1.1.4'
Fe Fe 0.3463 0.8444 'International Tables Vol C Tables 4.2.6.8 and 6.1.1.4'
Mn Mn 0.3368 0.7283 'International Tables Vol C Tables 4.2.6.8 and 6.1.1.4'
N N 0.0061 0.0033 'International Tables Vol C Tables 4.2.6.8 and 6.1.1.4'
O O 0.0106 0.0060 'International Tables Vol C Tables 4.2.6.8 and 6.1.1.4'
S S 0.1246 0.1234 'International Tables Vol C Tables 4.2.6.8 and 6.1.1.4'

loop_
_geom_angle_atom_site_label_1
_geom_angle_atom_site_label_2
_geom_angle_atom_site_label_3
_geom_angle
_geom_angle_site_symmetry_1
_geom_angle_site_symmetry_3
_geom_angle_publ_flag
N13 Mn1 N12 170.69(5) 1_455 . ?
N13 Mn1 N3 85.63(5) 1_455 . ?
N12 Mn1 N3 85.49(5) . . ?
N13 Mn1 N4 79.26(5) 1_455 . ?
N12 Mn1 N4 100.08(4) . . ?
N3 Mn1 N4 68.83(4) . . ?
N13 Mn1 N2 97.32(5) 1_455 . ?
N12 Mn1 N2 76.77(5) . . ?
N3 Mn1 N2 68.38(4) . . ?
N4 Mn1 N2 137.20(4) . . ?
N13 Mn1 S1 94.71(3) 1_455 . ?
N12 Mn1 S1 90.40(3) . . ?
N3 Mn1 S1 140.70(3) . . ?
N4 Mn1 S1 149.85(3) . . ?
N2 Mn1 S1 72.64(3) . . ?
N13 Mn1 S2 98.14(4) 1_455 . ?
N12 Mn1 S2 90.48(4) . . ?
N3 Mn1 S2 140.12(3) . . ?
N4 Mn1 S2 72.92(3) . . ?
N2 Mn1 S2 148.48(3) . . ?
S1 Mn1 S2 78.848(14) . . ?
C1 S1 Mn1 101.48(5) . . ?
C2 S2 Mn1 100.03(6) . . ?
N6 C1 N1 114.73(13) . . ?
N6 C1 S1 122.10(12) . . ?
N1 C1 S1 123.16(11) . . ?
N7 C2 N5 115.25(14) . . ?
N7 C2 S2 121.08(13) . . ?
N5 C2 S2 123.65(12) . . ?
N2 C4 C5 114.76(13) . . ?
N2 C4 C3 125.20(15) . . ?
C5 C4 C3 119.90(14) . . ?
N3 C5 C6 121.58(14) . . ?
N3 C5 C4 116.16(13) . . ?
C6 C5 C4 122.22(14) . . ?
C7 C6 C5 118.68(15) . . ?
C8 C7 C6 119.68(15) . . ?
C7 C8 C9 118.71(15) . . ?
N3 C9 C8 121.66(14) . . ?
N3 C9 C10 116.21(13) . . ?
C8 C9 C10 122.13(14) . . ?
N4 C10 C9 114.57(13) . . ?
N4 C10 C11 126.53(14) . . ?
C9 C10 C11 118.89(13) . . ?
C1 N1 N2 120.32(12) . . ?
C4 N2 N1 118.56(13) . . ?
C4 N2 Mn1 118.97(10) . . ?
N1 N2 Mn1 120.36(9) . . ?
C9 N3 C5 119.66(13) . . ?
C9 N3 Mn1 119.83(10) . . ?
C5 N3 Mn1 120.51(10) . . ?
C10 N4 N5 118.59(12) . . ?
C10 N4 Mn1 120.31(10) . . ?
N5 N4 Mn1 120.54(9) . . ?
C2 N5 N4 119.78(12) . . ?
N17 Fe1 C12 89.86(6) . . ?
N17 Fe1 C15 93.27(7) . . ?
C12 Fe1 C15 92.16(6) . . ?
N17 Fe1 C13 99.54(6) . . ?
C12 Fe1 C13 170.59(6) . . ?
C15 Fe1 C13 87.84(6) . . ?
N17 Fe1 C14 96.51(6) . . ?
C12 Fe1 C14 86.95(6) . . ?
C15 Fe1 C14 170.18(7) . . ?
C13 Fe1 C14 91.44(6) . . ?
N17 Fe1 C16 174.92(6) . . ?
C12 Fe1 C16 86.20(6) . . ?
C15 Fe1 C16 83.68(6) . . ?
C13 Fe1 C16 84.44(6) . . ?
C14 Fe1 C16 86.51(6) . . ?
N12 C12 Fe1 173.17(14) . . ?
C12 N12 Mn1 145.49(12) . . ?
N13 C13 Fe1 176.79(14) . . ?
C13 N13 Mn1 155.88(12) . 1_655 ?
N14 C14 Fe1 175.10(14) . . ?
N15 C15 Fe1 176.61(14) . . ?
N16 C16 Fe1 177.20(15) . . ?
O1 N17 Fe1 173.93(13) . . ?
N32 Mn2 N33 171.17(5) . 1_455 ?
N32 Mn2 N23 83.29(5) . . ?
N33 Mn2 N23 88.55(5) 1_455 . ?
N32 Mn2 N22 94.22(5) . . ?
N33 Mn2 N22 85.87(5) 1_455 . ?
N23 Mn2 N22 68.30(4) . . ?
N32 Mn2 N24 84.90(4) . . ?
N33 Mn2 N24 88.94(5) 1_455 . ?
N23 Mn2 N24 68.22(4) . . ?
N22 Mn2 N24 136.31(4) . . ?
N32 Mn2 S4 92.50(4) . . ?
N33 Mn2 S4 91.71(4) 1_455 . ?
N23 Mn2 S4 140.97(3) . . ?
N22 Mn2 S4 150.64(3) . . ?
N24 Mn2 S4 72.76(3) . . ?
N32 Mn2 S3 94.80(4) . . ?
N33 Mn2 S3 93.64(4) 1_455 . ?
N23 Mn2 S3 140.46(3) . . ?
N22 Mn2 S3 72.49(3) . . ?
N24 Mn2 S3 151.19(3) . . ?
S4 Mn2 S3 78.484(13) . . ?
C21 S3 Mn2 100.52(5) . . ?
C22 S4 Mn2 101.51(5) . . ?
N26 C21 N21 113.99(14) . . ?
N26 C21 S3 122.35(13) . . ?
N21 C21 S3 123.65(11) . . ?
N27 C22 N25 115.17(14) . . ?
N27 C22 S4 121.35(12) . . ?
N25 C22 S4 123.48(11) . . ?
N22 C24 C25 114.95(13) . . ?
N22 C24 C23 125.01(14) . . ?
C25 C24 C23 120.04(13) . . ?
N23 C25 C26 121.65(13) . . ?
N23 C25 C24 115.96(12) . . ?
C26 C25 C24 122.36(13) . . ?
C27 C26 C25 118.65(14) . . ?
C26 C27 C28 119.72(14) . . ?
C27 C28 C29 118.54(14) . . ?
N23 C29 C28 121.82(14) . . ?
N23 C29 C30 116.62(12) . . ?
C28 C29 C30 121.51(13) . . ?
N24 C30 C29 114.49(13) . . ?
N24 C30 C31 126.49(14) . . ?
C29 C30 C31 119.01(13) . . ?
C21 N21 N22 119.83(12) . . ?
C24 N22 N21 117.30(12) . . ?
C24 N22 Mn2 120.48(10) . . ?
N21 N22 Mn2 122.18(9) . . ?
C29 N23 C25 119.53(12) . . ?
C29 N23 Mn2 120.15(9) . . ?
C25 N23 Mn2 120.31(9) . . ?
C30 N24 N25 118.14(12) . . ?
C30 N24 Mn2 120.03(10) . . ?
N25 N24 Mn2 121.75(9) . . ?
C22 N25 N24 120.16(12) . . ?
N37 Fe2 C32 97.75(6) . . ?
N37 Fe2 C33 92.28(6) . . ?
C32 Fe2 C33 169.96(6) . . ?
N37 Fe2 C34 95.24(7) . . ?
C32 Fe2 C34 88.75(6) . . ?
C33 Fe2 C34 90.87(6) . . ?
N37 Fe2 C36 177.19(6) . . ?
C32 Fe2 C36 84.05(6) . . ?
C33 Fe2 C36 85.95(6) . . ?
C34 Fe2 C36 82.63(7) . . ?
N37 Fe2 C35 96.13(6) . . ?
C32 Fe2 C35 89.18(6) . . ?
C33 Fe2 C35 89.22(6) . . ?
C34 Fe2 C35 168.62(7) . . ?
C36 Fe2 C35 86.03(6) . . ?
N32 C32 Fe2 177.51(13) . . ?
C32 N32 Mn2 157.00(12) . . ?
N33 C33 Fe2 175.33(14) . . ?
C33 N33 Mn2 144.71(12) . 1_655 ?
N34 C34 Fe2 176.82(15) . . ?
N35 C35 Fe2 179.09(15) . . ?
N36 C36 Fe2 178.17(14) . . ?
O2 N37 Fe2 176.68(13) . . ?

loop_
_geom_bond_atom_site_label_1
_geom_bond_atom_site_label_2
_geom_bond_distance
_geom_bond_site_symmetry_2
_geom_bond_publ_flag
Mn1 N13 2.2129(13) 1_455 ?
Mn1 N12 2.2337(13) . ?
Mn1 N3 2.2823(12) . ?
Mn1 N4 2.3505(12) . ?
Mn1 N2 2.3944(12) . ?
Mn1 S1 2.6315(4) . ?
Mn1 S2 2.6380(5) . ?
S1 C1 1.6931(15) . ?
S2 C2 1.6840(16) . ?
C1 N6 1.3231(19) . ?
C1 N1 1.3578(19) . ?
C2 N7 1.336(2) . ?
C2 N5 1.353(2) . ?
C3 C4 1.499(2) . ?
C4 N2 1.2883(19) . ?
C4 C5 1.488(2) . ?
C5 N3 1.3434(19) . ?
C5 C6 1.396(2) . ?
C6 C7 1.385(2) . ?
C7 C8 1.383(2) . ?
C8 C9 1.395(2) . ?
C9 N3 1.3428(19) . ?
C9 C10 1.488(2) . ?
C10 N4 1.2892(19) . ?
C10 C11 1.494(2) . ?
N1 N2 1.3652(17) . ?
N4 N5 1.3683(18) . ?
Fe1 N17 1.6609(13) . ?
Fe1 C12 1.9212(14) . ?
Fe1 C15 1.9244(15) . ?
Fe1 C13 1.9348(14) . ?
Fe1 C14 1.9375(15) . ?
Fe1 C16 1.9445(15) . ?
C12 N12 1.1456(19) . ?
C13 N13 1.1505(19) . ?
C14 N14 1.146(2) . ?
C15 N15 1.148(2) . ?
C16 N16 1.144(2) . ?
N17 O1 1.1382(17) . ?
Mn2 N32 2.2159(13) . ?
Mn2 N33 2.2313(13) 1_455 ?
Mn2 N23 2.2916(12) . ?
Mn2 N22 2.3616(12) . ?
Mn2 N24 2.3783(12) . ?
Mn2 S4 2.6437(4) . ?
Mn2 S3 2.6638(4) . ?
S3 C21 1.6832(16) . ?
S4 C22 1.6929(16) . ?
C21 N26 1.329(2) . ?
C21 N21 1.3581(19) . ?
C22 N27 1.331(2) . ?
C22 N25 1.354(2) . ?
C23 C24 1.496(2) . ?
C24 N22 1.2900(18) . ?
C24 C25 1.480(2) . ?
C25 N23 1.3442(18) . ?
C25 C26 1.397(2) . ?
C26 C27 1.380(2) . ?
C27 C28 1.387(2) . ?
C28 C29 1.395(2) . ?
C29 N23 1.3397(18) . ?
C29 C30 1.484(2) . ?
C30 N24 1.2910(19) . ?
C30 C31 1.499(2) . ?
N21 N22 1.3649(17) . ?
N24 N25 1.3714(17) . ?
Fe2 N37 1.6628(13) . ?
Fe2 C32 1.9315(14) . ?
Fe2 C33 1.9321(14) . ?
Fe2 C34 1.9361(16) . ?
Fe2 C36 1.9409(15) . ?
Fe2 C35 1.9424(16) . ?
C32 N32 1.1501(19) . ?
C33 N33 1.1457(19) . ?
C34 N34 1.148(2) . ?
C35 N35 1.148(2) . ?
C36 N36 1.153(2) . ?
N37 O2 1.1355(17) . ?
C1S O1S 1.420(2) . ?
